data_4510600
loop_
_publ_author_name
'Aliev, Almaz'
'Kovrugin, V. M.'
'Colmont, Marie'
'Terryn, Christine'
'Huv\'e, Marielle'
'Siidra, O. I.'
'Krivovichev, S. V.'
'Mentr\'e, Olivier'

_publ_section_title
;
 Revised Bismuth Chloroselenite System: Evidence of a Noncentrosymmmetric
 Structure with a Giant Unit Cell
;
_journal_issue 6
_journal_name_full 'Crystal Growth &amp; Design'
_journal_page_first 3026
_journal_paper_doi 10.1021/cg500293w
_journal_volume 14
_journal_year 2014
_chemical_formula_sum 'Bi10 Cl8 O36 Pb Se12'
_chemical_formula_weight 4104.1
_chemical_name_systematic ' ?'
_space_group_IT_number 68
_symmetry_cell_setting orthorhombic
_symmetry_Int_Tables_number 68
_symmetry_space_group_name_Hall 'C 2 2 -1ac'
_symmetry_space_group_name_H-M 'C c c b :1'
_cell_angle_alpha 90
_cell_angle_beta 90
_cell_angle_gamma 90
_cell_formula_units_Z 4
_cell_length_a 15.819(6)
_cell_length_b 17.871(7)
_cell_length_c 15.857(6)
_cell_measurement_temperature 293
_cell_volume 4483(3)
_diffrn_ambient_temperature 293
_diffrn_measured_fraction_theta_full 0.98
_diffrn_measured_fraction_theta_max 0.98
_diffrn_measurement_device 'four-cycle diffractometer'
_diffrn_measurement_device_type 'Bruker CCD'
_diffrn_radiation_monochromator graphite
_diffrn_radiation_probe x-ray
_diffrn_radiation_source 'X-ray tube'
_diffrn_radiation_type 'Mo K\a'
_diffrn_radiation_wavelength 0.71073
_diffrn_reflns_av_R_equivalents 0.0496
_diffrn_reflns_av_sigmaI/netI 0.043
_diffrn_reflns_limit_h_max 19
_diffrn_reflns_limit_h_min -15
_diffrn_reflns_limit_k_max 21
_diffrn_reflns_limit_k_min -22
_diffrn_reflns_limit_l_max 19
_diffrn_reflns_limit_l_min -19
_diffrn_reflns_number 10469
_diffrn_reflns_theta_full 26.37
_diffrn_reflns_theta_max 26.39
_diffrn_reflns_theta_min 2.15
_exptl_absorpt_coefficient_mu 53.165
_exptl_absorpt_correction_T_max 0.7454
_exptl_absorpt_correction_T_min 0.2951
_exptl_absorpt_correction_type multi-scan
_exptl_absorpt_process_details 'Bruker SADABS'
_exptl_crystal_colour colorless
_exptl_crystal_density_diffrn 6.0791
_exptl_crystal_description transparent
_exptl_crystal_F_000 6976
_exptl_crystal_size_max 0.157
_exptl_crystal_size_mid 0.151
_exptl_crystal_size_min 0.058
_refine_diff_density_max 5.38
_refine_diff_density_min -7.01
_refine_ls_extinction_coef 22(13)
_refine_ls_extinction_method 'B-C type 1 Gaussian isotropic (Becker & Coppens, 1974)'
_refine_ls_goodness_of_fit_gt 0.84
_refine_ls_goodness_of_fit_ref 0.92
_refine_ls_number_constraints 25
_refine_ls_number_parameters 115
_refine_ls_number_reflns 2253
_refine_ls_number_restraints 0
_refine_ls_R_factor_all 0.1057
_refine_ls_R_factor_gt 0.0667
_refine_ls_shift/su_max 0.0285
_refine_ls_shift/su_mean 0.0026
_refine_ls_structure_factor_coef F
_refine_ls_weighting_scheme unit
_refine_ls_wR_factor_gt 0.0639
_refine_ls_wR_factor_ref 0.0859
_reflns_number_gt 1504
_reflns_number_total 2253
_reflns_threshold_expression I>3\s(I)
_cod_data_source_file cg500293w_si_004.cif
_cod_data_source_block I
_cod_depositor_comments
;
The following automatic conversions were performed:

'_diffrn_radiation_probe' value 'X-ray' changed to 'x-ray' according
to
/usr/data/users/saulius/crontab/automatic-downloads/rss-feeds/ACS/lib/dictionaries/cif_core.dic
dictionary named 'cif_core.dic' version 2.4.2 from 2011-04-26.

Automatic conversion script
Id: cif_fix_values 2281 2013-09-26 08:29:07Z andrius 

 Adding full bibliography for 4510598--4510600.cif.
;
_cod_original_sg_symbol_Hall '-C -2xac;-2yc;-2za'
_cod_original_sg_symbol_H-M 'C 2/c 2/c 2/e'
_cod_original_formula_sum 'Bi10 Cl8 O36 Pb1 Se12'
_cod_database_code 4510600

loop_
_symmetry_equiv_pos_site_id
_symmetry_equiv_pos_as_xyz
1 x,y,z
2 -x+1/2,-y+1/2,z
3 -x,y,-z
4 x+1/2,-y+1/2,-z
5 -x,-y+1/2,-z+1/2
6 x+1/2,y,-z+1/2
7 x,-y+1/2,z+1/2
8 -x+1/2,y,z+1/2
9 x+1/2,y+1/2,z
10 -x,-y,z
11 -x+1/2,y+1/2,-z
12 x,-y,-z
13 -x+1/2,-y,-z+1/2
14 x,y+1/2,-z+1/2
15 x+1/2,-y,z+1/2
16 -x,y+1/2,z+1/2

loop_
_atom_site_label
_atom_site_type_symbol
_atom_site_fract_x
_atom_site_fract_y
_atom_site_fract_z
_atom_site_adp_type
_atom_site_U_iso_or_equiv
_atom_site_symmetry_multiplicity
_atom_site_occupancy
_atom_site_calc_flag
Bi1 Bi 0.5 0 0 Uani 0.0157(10) 4 1 d
Bi2 Bi 0.25 0 0.25 Uani 0.0390(10) 8 0.9 d
Pb2 Pb 0.25 0 0.25 Uani 0.0390(10) 8 0.1 d
Bi3 Bi 0.5 0 0.26397(19) Uani 0.0359(11) 8 0.9 d
Pb3 Pb 0.5 0 0.26397(19) Uani 0.0359(11) 8 0.1 d
Bi4 Bi 0.2407(2) 0 0 Uani 0.0279(9) 8 0.9 d
Pb4 Pb 0.2407(2) 0 0 Uani 0.0279(9) 8 0.1 d
Bi5 Bi 0.61813(12) -0.17735(7) 0.38264(13) Uani 0.0278(5) 16 0.9 d
Pb5 Pb 0.61813(12) -0.17735(7) 0.38264(13) Uani 0.0278(5) 16 0.1 d
Se1 Se 0.3767(2) 0.12635(19) 0.14941(20) Uani 0.0090(9) 16 1 d
Se2 Se 0.6504(3) 0.1232(2) 0.1218(2) Uani 0.0197(11) 16 1 d
Se3 Se 0.3905(3) -0.11306(18) 0.3900(2) Uani 0.0184(11) 16 1 d
Cl1 Cl 0.5 -0.2528(7) 0.5 Uani 0.041(6) 8 1 d
Cl2 Cl 0.75 0.25 0.2359(9) Uani 0.046(7) 8 1 d
Cl3 Cl 0 0.25 0.25 Uani 0.072(11) 8 1 d
Cl4 Cl 0.75 0.25 0.0086(11) Uani 0.044(7) 8 1 d
O1 O 0.7551(18) 0.0913(16) 0.1223(17) Uiso 0.017(5) 16 1 d
O2 O 0.2930(17) 0.0761(14) 0.1235(16) Uiso 0.013(5) 16 1 d
O3 O 0.4605(19) 0.0742(17) 0.1230(18) Uiso 0.021(6) 16 1 d
O4 O 0.6216(17) 0.0715(16) 0.2073(17) Uiso 0.016(6) 16 1 d
O5 O 0.371(2) -0.098(2) 0.4956(19) Uiso 0.026(9) 16 1 d
O6 O 0.6236(17) 0.0679(15) 0.0364(17) Uiso 0.014(5) 16 1 d
O7 O 0.4953(16) -0.099(2) 0.3767(18) Uiso 0.013(6) 16 1 d
O8 O 0.3779(17) 0.1014(16) 0.2539(19) Uiso 0.021(6) 16 1 d
O9 O 0.3631(18) -0.0214(12) 0.3627(18) Uiso 0.018(5) 16 1 d

loop_
_atom_site_aniso_label
_atom_site_aniso_type_symbol
_atom_site_aniso_U_11
_atom_site_aniso_U_22
_atom_site_aniso_U_33
_atom_site_aniso_U_12
_atom_site_aniso_U_13
_atom_site_aniso_U_23
Bi1 Bi 0.025(2) 0.0130(10) 0.0091(16) 0 0 0
Bi2 Bi 0.065(2) 0.0204(9) 0.0315(15) 0.0145(12) 0.0253(11) 0.0127(10)
Pb2 Pb 0.065(2) 0.0204(9) 0.0315(15) 0.0145(12) 0.0253(11) 0.0127(10)
Bi3 Bi 0.057(2) 0.0246(15) 0.0259(16) -0.0132(12) 0 0
Pb3 Pb 0.057(2) 0.0246(15) 0.0259(16) -0.0132(12) 0 0
Bi4 Bi 0.0326(19) 0.0227(14) 0.0283(13) 0 0 -0.0011(9)
Pb4 Pb 0.0326(19) 0.0227(14) 0.0283(13) 0 0 -0.0011(9)
Bi5 Bi 0.0300(10) 0.0128(6) 0.0408(11) -0.0002(7) 0.0060(6) -0.0006(7)
Pb5 Pb 0.0300(10) 0.0128(6) 0.0408(11) -0.0002(7) 0.0060(6) -0.0006(7)
Se1 Se 0.0087(16) 0.0137(16) 0.0045(14) -0.0002(12) -0.0052(12) 0.0030(12)
Se2 Se 0.033(2) 0.0054(15) 0.0203(19) -0.0021(15) -0.0042(17) 0.0022(13)
Se3 Se 0.038(2) 0.0120(14) 0.0057(17) -0.0012(17) 0.0059(13) -0.0012(13)
Cl1 Cl 0.082(16) 0.014(5) 0.028(9) 0 -0.010(8) 0
Cl2 Cl 0.099(18) 0.025(6) 0.012(7) -0.023(9) 0 0
Cl3 Cl 0.12(3) 0.018(10) 0.080(17) 0.009(11) 0.051(16) -0.001(13)
Cl4 Cl 0.083(17) 0.021(9) 0.027(9) -0.003(12) 0 0

loop_
_atom_type_symbol
_atom_type_scat_dispersion_real
_atom_type_scat_dispersion_imag
_atom_type_scat_source
Bi -4.1077 10.2566 'International Tables Vol C tables 4.2.6.8 and 6.1.1.1'
Cl 0.1484 0.1585 'International Tables Vol C tables 4.2.6.8 and 6.1.1.1'
O 0.0106 0.0060 'International Tables Vol C tables 4.2.6.8 and 6.1.1.1'
Pb -3.3944 10.1111 'International Tables Vol C tables 4.2.6.8 and 6.1.1.1'
Se -0.0929 2.2259 'International Tables Vol C tables 4.2.6.8 and 6.1.1.1'

loop_
_geom_angle_atom_site_label_1
_geom_angle_atom_site_label_2
_geom_angle_atom_site_label_3
_geom_angle_site_symmetry_1
_geom_angle_site_symmetry_3
_geom_angle
O6 Bi1 O6 . 10_655 151.9(9)
O6 Bi1 O6 . 3_655 118.4(9)
O6 Bi1 O6 . 12_555 69.0(9)
O6 Bi1 O6 10_655 3_655 69.0(9)
O6 Bi1 O6 10_655 12_555 118.4(9)
O6 Bi1 O6 3_655 12_555 151.9(9)
Pb5 Bi5 Cl1 . . 0
Pb5 Bi5 Cl4 . 13_655 0
Pb5 Bi5 O5 . 3_656 0
Pb5 Bi5 O7 . . 0
Cl1 Bi5 Cl4 . 13_655 83.2(2)
Cl1 Bi5 O5 . 3_656 78.9(9)
Cl1 Bi5 O7 . . 77.1(8)
Cl4 Bi5 O5 13_655 3_656 75.2(9)
Cl4 Bi5 O7 13_655 . 147.0(7)
O5 Bi5 O7 3_656 . 75.2(11)
Bi5 Pb5 O5 . 3_656 0
Bi5 Pb5 O7 . . 0
O5 Pb5 O7 3_656 . 75.2(11)
O2 Se1 O3 . . 105.7(14)
O2 Se1 O8 . . 96.2(13)
O3 Se1 O8 . . 95.0(14)
O4 Se2 O6 . . 104.4(13)
O5 Se3 O7 . . 105.7(15)
Bi5 Cl1 Bi5 . 3_656 125.9(4)
Bi5 Cl4 Bi5 13_655 14_555 109.9(5)
Bi5 O5 Pb5 3_656 3_656 0.0(5)
Bi5 O5 Se3 3_656 . 133(2)
Pb5 O5 Se3 3_656 . 133(2)
Bi1 O6 Se2 . . 133.2(14)
Bi5 O7 Pb5 . . 0.0(5)
Bi5 O7 Se3 . . 135.1(19)
Pb5 O7 Se3 . . 135.1(19)

loop_
_geom_bond_atom_site_label_1
_geom_bond_atom_site_label_2
_geom_bond_site_symmetry_2
_geom_bond_distance
Bi1 O6 . 2.37(3)
Bi1 O6 10_655 2.37(3)
Bi1 O6 3_655 2.37(3)
Bi1 O6 12_555 2.37(3)
Bi2 Pb2 . 0
Bi3 Pb3 . 0
Bi4 Pb4 . 0
Bi5 Pb5 . 0
Bi5 Cl1 . 2.962(6)
Bi5 Cl4 13_655 3.002(10)
Bi5 O5 3_656 2.40(4)
Bi5 O7 . 2.39(3)
Pb5 O5 3_656 2.40(4)
Pb5 O7 . 2.39(3)
Se1 O2 . 1.65(3)
Se1 O3 . 1.67(3)
Se1 O8 . 1.72(3)
Se2 O4 . 1.70(3)
Se2 O6 . 1.73(3)
Se3 O5 . 1.72(3)
Se3 O7 . 1.69(3)

loop_
_jana_cell_twin_matrix_id
_jana_cell_twin_volume_fraction
_jana_cell_twin_matrix_1_1
_jana_cell_twin_matrix_1_2
_jana_cell_twin_matrix_1_3
_jana_cell_twin_matrix_2_1
_jana_cell_twin_matrix_2_2
_jana_cell_twin_matrix_2_3
_jana_cell_twin_matrix_3_1
_jana_cell_twin_matrix_3_2
_jana_cell_twin_matrix_3_3
1 0.645(7) 1 0 0 0 1 0 0 0 1
2 0.355(7) 0 0 1 0 -1 0 1 0 0
